data_4067081
loop_
_publ_author_name
'Zhang, Jie'
'Medley, Christopher M.'
'Krause, Jeanette A.'
'Guan, Hairong'

_publ_section_title
;
 Mechanistic Insights into C&#x2212;S Cross-Coupling Reactions Catalyzed
 by Nickel Bis(phosphinite) Pincer Complexes
;
_journal_issue 23
_journal_name_full Organometallics
_journal_page_first 6393
_journal_paper_doi 10.1021/om100816d
_journal_volume 29
_journal_year 2010
_chemical_formula_moiety 'C36 H28 Ni O2 P2 S'
_chemical_formula_sum 'C36 H28 Ni O2 P2 S'
_chemical_formula_weight 645.29
_chemical_name_systematic
; 
 ? 
;
_space_group_IT_number 2
_symmetry_cell_setting triclinic
_symmetry_space_group_name_Hall '-P 1'
_symmetry_space_group_name_H-M 'P -1'
_atom_sites_solution_hydrogens geom
_atom_sites_solution_primary direct
_atom_sites_solution_secondary difmap
_audit_creation_method SHELXL-97
_cell_angle_alpha 96.341(1)
_cell_angle_beta 107.197(1)
_cell_angle_gamma 115.164(1)
_cell_formula_units_Z 2
_cell_length_a 11.6795(2)
_cell_length_b 12.2924(2)
_cell_length_c 12.5733(2)
_cell_measurement_reflns_used 7733
_cell_measurement_temperature 150(2)
_cell_measurement_theta_max 67.40
_cell_measurement_theta_min 3.83
_cell_volume 1501.43(5)
_computing_cell_refinement 'Bruker SAINT v7.46A'
_computing_data_collection 'Bruker SMART v5.632'
_computing_data_reduction 'Bruker SAINT v7.46A'
_computing_molecular_graphics 'Bruker SHELXTL v6.14'
_computing_publication_material 'Bruker SHELXTL v6.14'
_computing_structure_refinement 'Bruker SHELXTL v6.14'
_computing_structure_solution 'Bruker SHELXTL v6.14'
_diffrn_ambient_temperature 150(2)
_diffrn_detector_area_resol_mean 0.83
_diffrn_measured_fraction_theta_full 0.951
_diffrn_measured_fraction_theta_max 0.951
_diffrn_measurement_device_type 'Bruker SMART6000 CCD'
_diffrn_measurement_method '\w scans'
_diffrn_radiation_monochromator graphite
_diffrn_radiation_source 'fine-focus sealed tube'
_diffrn_radiation_type CuK\a
_diffrn_radiation_wavelength 1.54178
_diffrn_reflns_av_R_equivalents 0.0230
_diffrn_reflns_av_sigmaI/netI 0.0268
_diffrn_reflns_limit_h_max 13
_diffrn_reflns_limit_h_min -13
_diffrn_reflns_limit_k_max 14
_diffrn_reflns_limit_k_min -14
_diffrn_reflns_limit_l_max 14
_diffrn_reflns_limit_l_min -15
_diffrn_reflns_number 12886
_diffrn_reflns_theta_full 67.71
_diffrn_reflns_theta_max 67.71
_diffrn_reflns_theta_min 3.83
_diffrn_standards_decay_% 0
_exptl_absorpt_coefficient_mu 2.844
_exptl_absorpt_correction_T_max 0.7265
_exptl_absorpt_correction_T_min 0.6915
_exptl_absorpt_correction_type multi-scan
_exptl_absorpt_process_details 'SADABS v2008/1 (Sheldrick)'
_exptl_crystal_colour red
_exptl_crystal_density_diffrn 1.427
_exptl_crystal_density_method 'not measured'
_exptl_crystal_description block
_exptl_crystal_F_000 668
_exptl_crystal_size_max 0.14
_exptl_crystal_size_mid 0.13
_exptl_crystal_size_min 0.12
_refine_diff_density_max 0.399
_refine_diff_density_min -0.366
_refine_diff_density_rms 0.056
_refine_ls_extinction_method none
_refine_ls_goodness_of_fit_ref 1.039
_refine_ls_hydrogen_treatment constr
_refine_ls_matrix_type full
_refine_ls_number_parameters 379
_refine_ls_number_reflns 5163
_refine_ls_number_restraints 0
_refine_ls_restrained_S_all 1.039
_refine_ls_R_factor_all 0.0400
_refine_ls_R_factor_gt 0.0343
_refine_ls_shift/su_max 0.001
_refine_ls_shift/su_mean 0.000
_refine_ls_structure_factor_coef Fsqd
_refine_ls_weighting_details 'calc w=1/[\s^2^(Fo^2^)+(0.0530P)^2^+0.7154P] where P=(Fo^2^+2Fc^2^)/3'
_refine_ls_weighting_scheme calc
_refine_ls_wR_factor_gt 0.0896
_refine_ls_wR_factor_ref 0.0939
_reflns_number_gt 4503
_reflns_number_total 5163
_reflns_threshold_expression >2\s(I)
_cod_data_source_file om100816d_si_001.cif
_cod_data_source_block 2A
_cod_depositor_comments
;
The following automatic conversions were performed:

'_symmetry_cell_setting' value 'Triclinic' changed to 'triclinic'
according to /home/saulius/struct/CIF-dictionaries/cif_core.dic
dictionary named 'cif_core.dic' version 2.4.1 from 2010-06-29.

Automatic conversion script
Id: cif_fix_values 1715 2011-07-08 13:25:40Z adriana 
;
_cod_original_cell_volume 1501.43(4)
_cod_original_sg_symbol_H-M P-1
_cod_database_code 4067081

loop_
_symmetry_equiv_pos_as_xyz
'x, y, z'
'-x, -y, -z'

loop_
_atom_site_label
_atom_site_type_symbol
_atom_site_fract_x
_atom_site_fract_y
_atom_site_fract_z
_atom_site_U_iso_or_equiv
_atom_site_adp_type
_atom_site_occupancy
_atom_site_symmetry_multiplicity
_atom_site_calc_flag
_atom_site_refinement_flags
Ni Ni 0.38911(3) 0.82602(3) 0.19776(3) 0.02172(11) Uani 1 1 d .
P1 P 0.20770(5) 0.84484(5) 0.13868(4) 0.02606(13) Uani 1 1 d .
P2 P 0.56881(5) 0.81380(5) 0.21017(5) 0.02400(13) Uani 1 1 d .
S1 S 0.41716(5) 0.82812(5) 0.38173(4) 0.02887(14) Uani 1 1 d .
O1 O 0.16756(15) 0.83432(15) -0.00095(13) 0.0349(4) Uani 1 1 d .
O2 O 0.58014(17) 0.80947(14) 0.08201(14) 0.0335(4) Uani 1 1 d .
C1 C 0.3758(2) 0.82479(18) 0.04345(17) 0.0258(4) Uani 1 1 d .
C2 C 0.2691(2) 0.83136(19) -0.03658(18) 0.0296(5) Uani 1 1 d .
C3 C 0.2590(3) 0.8346(2) -0.14886(19) 0.0370(6) Uani 1 1 d .
H3A H 0.1842 0.8383 -0.2017 0.044 Uiso 1 1 calc R
C4 C 0.3617(3) 0.8324(2) -0.18134(19) 0.0420(6) Uani 1 1 d .
H4A H 0.3574 0.8358 -0.2575 0.050 Uiso 1 1 calc R
C5 C 0.4706(3) 0.8253(2) -0.1056(2) 0.0378(6) Uani 1 1 d .
H5A H 0.5406 0.8241 -0.1287 0.045 Uiso 1 1 calc R
C6 C 0.4737(2) 0.82011(18) 0.00492(18) 0.0284(5) Uani 1 1 d .
C7 C 0.2271(2) 0.9963(2) 0.1973(2) 0.0327(5) Uani 1 1 d .
C8 C 0.1561(3) 1.0451(3) 0.1268(3) 0.0701(11) Uani 1 1 d .
H8A H 0.0961 0.9982 0.0493 0.084 Uiso 1 1 calc R
C9 C 0.1729(4) 1.1617(3) 0.1695(3) 0.0782(12) Uani 1 1 d .
H9A H 0.1229 1.1939 0.1214 0.094 Uiso 1 1 calc R
C10 C 0.2615(3) 1.2320(2) 0.2814(3) 0.0462(6) Uani 1 1 d .
H10A H 0.2717 1.3115 0.3107 0.055 Uiso 1 1 calc R
C11 C 0.3351(2) 1.1854(2) 0.3500(2) 0.0343(5) Uani 1 1 d .
H11A H 0.3983 1.2343 0.4262 0.041 Uiso 1 1 calc R
C12 C 0.3177(2) 1.0677(2) 0.30858(19) 0.0286(5) Uani 1 1 d .
H12A H 0.3683 1.0362 0.3569 0.034 Uiso 1 1 calc R
C13 C 0.0476(2) 0.7288(2) 0.13924(19) 0.0267(4) Uani 1 1 d .
C14 C 0.0143(2) 0.7408(2) 0.2350(2) 0.0400(6) Uani 1 1 d .
H14A H 0.0685 0.8160 0.2960 0.048 Uiso 1 1 calc R
C15 C -0.0981(3) 0.6434(3) 0.2424(3) 0.0496(7) Uani 1 1 d .
H15A H -0.1209 0.6520 0.3082 0.060 Uiso 1 1 calc R
C16 C -0.1770(2) 0.5336(2) 0.1538(2) 0.0441(6) Uani 1 1 d .
H16A H -0.2533 0.4664 0.1592 0.053 Uiso 1 1 calc R
C17 C -0.1450(3) 0.5219(2) 0.0581(2) 0.0456(6) Uani 1 1 d .
H17A H -0.1998 0.4467 -0.0029 0.055 Uiso 1 1 calc R
C18 C -0.0334(2) 0.6187(2) 0.0499(2) 0.0396(6) Uani 1 1 d .
H18A H -0.0121 0.6101 -0.0168 0.048 Uiso 1 1 calc R
C19 C 0.5680(2) 0.67174(18) 0.23528(19) 0.0250(4) Uani 1 1 d .
C20 C 0.5009(2) 0.5636(2) 0.1448(2) 0.0317(5) Uani 1 1 d .
H20A H 0.4599 0.5651 0.0680 0.038 Uiso 1 1 calc R
C21 C 0.4938(3) 0.4526(2) 0.1669(2) 0.0387(6) Uani 1 1 d .
H21A H 0.4480 0.3785 0.1051 0.046 Uiso 1 1 calc R
C22 C 0.5539(2) 0.4509(2) 0.2790(2) 0.0370(5) Uani 1 1 d .
H22A H 0.5507 0.3757 0.2937 0.044 Uiso 1 1 calc R
C23 C 0.6186(2) 0.5578(2) 0.3702(2) 0.0361(5) Uani 1 1 d .
H23A H 0.6578 0.5555 0.4472 0.043 Uiso 1 1 calc R
C24 C 0.6256(2) 0.6684(2) 0.3481(2) 0.0301(5) Uani 1 1 d .
H24A H 0.6700 0.7420 0.4102 0.036 Uiso 1 1 calc R
C25 C 0.7366(2) 0.93745(19) 0.3057(2) 0.0294(5) Uani 1 1 d .
C26 C 0.8511(3) 0.9416(2) 0.2894(3) 0.0486(7) Uani 1 1 d .
H26A H 0.8407 0.8764 0.2329 0.058 Uiso 1 1 calc R
C27 C 0.9798(3) 1.0403(3) 0.3553(3) 0.0648(10) Uani 1 1 d .
H27A H 1.0579 1.0427 0.3445 0.078 Uiso 1 1 calc R
C28 C 0.9945(3) 1.1352(3) 0.4368(3) 0.0585(8) Uani 1 1 d .
H28A H 1.0829 1.2038 0.4811 0.070 Uiso 1 1 calc R
C29 C 0.8820(3) 1.1315(2) 0.4543(2) 0.0416(6) Uani 1 1 d .
H29A H 0.8931 1.1972 0.5108 0.050 Uiso 1 1 calc R
C30 C 0.7525(2) 1.03202(19) 0.38950(19) 0.0296(5) Uani 1 1 d .
H30A H 0.6750 1.0286 0.4024 0.035 Uiso 1 1 calc R
C31 C 0.2911(2) 0.68199(19) 0.37937(17) 0.0234(4) Uani 1 1 d .
C32 C 0.2173(2) 0.5774(2) 0.2833(2) 0.0340(5) Uani 1 1 d .
H32A H 0.2353 0.5826 0.2146 0.041 Uiso 1 1 calc R
C33 C 0.1178(3) 0.4659(2) 0.2878(2) 0.0454(6) Uani 1 1 d .
H33A H 0.0675 0.3958 0.2216 0.055 Uiso 1 1 calc R
C34 C 0.0910(3) 0.4557(3) 0.3868(3) 0.0503(7) Uani 1 1 d .
H34A H 0.0219 0.3796 0.3888 0.060 Uiso 1 1 calc R
C35 C 0.1661(3) 0.5580(3) 0.4837(2) 0.0458(6) Uani 1 1 d .
H35A H 0.1496 0.5515 0.5529 0.055 Uiso 1 1 calc R
C36 C 0.2651(2) 0.6695(2) 0.47989(19) 0.0321(5) Uani 1 1 d .
H36A H 0.3161 0.7386 0.5469 0.038 Uiso 1 1 calc R

loop_
_atom_site_aniso_label
_atom_site_aniso_U_11
_atom_site_aniso_U_22
_atom_site_aniso_U_33
_atom_site_aniso_U_23
_atom_site_aniso_U_13
_atom_site_aniso_U_12
Ni 0.02029(19) 0.02477(19) 0.01745(18) 0.00580(14) 0.00590(14) 0.00943(15)
P1 0.0198(3) 0.0301(3) 0.0224(3) 0.0074(2) 0.0029(2) 0.0103(2)
P2 0.0255(3) 0.0234(3) 0.0265(3) 0.0081(2) 0.0124(2) 0.0127(2)
S1 0.0300(3) 0.0291(3) 0.0177(2) 0.0062(2) 0.0060(2) 0.0080(2)
O1 0.0270(8) 0.0433(9) 0.0238(8) 0.0119(7) 0.0015(7) 0.0127(7)
O2 0.0467(10) 0.0370(8) 0.0362(8) 0.0172(7) 0.0271(8) 0.0275(8)
C1 0.0326(12) 0.0169(9) 0.0206(10) 0.0042(8) 0.0087(9) 0.0069(9)
C2 0.0330(12) 0.0218(10) 0.0222(10) 0.0052(8) 0.0065(10) 0.0059(10)
C3 0.0506(15) 0.0266(11) 0.0195(10) 0.0060(9) 0.0050(11) 0.0119(11)
C4 0.0758(19) 0.0298(12) 0.0206(11) 0.0110(9) 0.0212(12) 0.0229(13)
C5 0.0657(17) 0.0266(11) 0.0334(12) 0.0130(10) 0.0307(13) 0.0240(12)
C6 0.0429(13) 0.0188(9) 0.0270(11) 0.0087(8) 0.0173(10) 0.0147(10)
C7 0.0221(11) 0.0285(11) 0.0374(12) 0.0092(10) 0.0031(10) 0.0091(10)
C8 0.063(2) 0.0424(16) 0.0623(19) -0.0046(14) -0.0302(16) 0.0293(16)
C9 0.074(2) 0.0448(17) 0.080(2) 0.0041(16) -0.0242(19) 0.0368(18)
C10 0.0404(15) 0.0297(12) 0.0600(17) 0.0094(12) 0.0112(13) 0.0154(12)
C11 0.0265(12) 0.0339(12) 0.0368(12) 0.0073(10) 0.0129(10) 0.0097(10)
C12 0.0227(11) 0.0346(11) 0.0294(11) 0.0115(9) 0.0120(9) 0.0126(9)
C13 0.0187(10) 0.0283(10) 0.0307(11) 0.0073(9) 0.0056(9) 0.0121(9)
C14 0.0332(13) 0.0328(12) 0.0447(14) -0.0033(11) 0.0173(12) 0.0098(11)
C15 0.0418(15) 0.0464(15) 0.0600(17) 0.0052(13) 0.0335(14) 0.0137(13)
C16 0.0264(13) 0.0364(13) 0.0584(17) 0.0064(12) 0.0178(12) 0.0062(11)
C17 0.0354(14) 0.0374(13) 0.0434(14) -0.0004(11) 0.0106(12) 0.0056(12)
C18 0.0334(13) 0.0393(13) 0.0316(12) 0.0011(11) 0.0095(11) 0.0090(11)
C19 0.0244(10) 0.0224(10) 0.0324(11) 0.0093(9) 0.0143(9) 0.0120(9)
C20 0.0324(12) 0.0293(11) 0.0327(12) 0.0075(10) 0.0124(10) 0.0145(10)
C21 0.0435(14) 0.0249(11) 0.0459(14) 0.0059(10) 0.0205(12) 0.0136(11)
C22 0.0438(14) 0.0282(11) 0.0511(15) 0.0202(11) 0.0267(12) 0.0198(11)
C23 0.0407(14) 0.0380(13) 0.0370(12) 0.0170(11) 0.0185(11) 0.0214(11)
C24 0.0315(12) 0.0285(11) 0.0314(11) 0.0091(9) 0.0128(10) 0.0146(10)
C25 0.0235(11) 0.0225(10) 0.0420(13) 0.0131(10) 0.0125(10) 0.0098(9)
C26 0.0360(14) 0.0305(12) 0.088(2) 0.0163(13) 0.0356(15) 0.0153(11)
C27 0.0307(15) 0.0373(15) 0.129(3) 0.0239(18) 0.0380(18) 0.0132(13)
C28 0.0253(13) 0.0341(14) 0.093(2) 0.0179(15) 0.0088(15) 0.0033(12)
C29 0.0358(14) 0.0305(12) 0.0440(14) 0.0111(11) 0.0047(12) 0.0104(11)
C30 0.0264(11) 0.0263(10) 0.0334(12) 0.0121(9) 0.0088(10) 0.0113(10)
C31 0.0238(10) 0.0270(10) 0.0245(10) 0.0099(8) 0.0083(9) 0.0164(9)
C32 0.0387(13) 0.0327(12) 0.0291(11) 0.0077(10) 0.0110(10) 0.0174(11)
C33 0.0454(15) 0.0309(12) 0.0447(15) 0.0091(11) 0.0065(13) 0.0126(12)
C34 0.0424(15) 0.0397(14) 0.0621(18) 0.0292(14) 0.0172(14) 0.0121(13)
C35 0.0449(15) 0.0580(16) 0.0450(15) 0.0310(14) 0.0247(13) 0.0246(14)
C36 0.0337(12) 0.0403(12) 0.0262(11) 0.0120(10) 0.0135(10) 0.0192(11)

loop_
_atom_type_symbol
_atom_type_description
_atom_type_scat_dispersion_real
_atom_type_scat_dispersion_imag
_atom_type_scat_source
C C 0.0181 0.0091 'International Tables Vol C Tables 4.2.6.8 and 6.1.1.4'
H H 0.0000 0.0000 'International Tables Vol C Tables 4.2.6.8 and 6.1.1.4'
O O 0.0492 0.0322 'International Tables Vol C Tables 4.2.6.8 and 6.1.1.4'
P P 0.2955 0.4335 'International Tables Vol C Tables 4.2.6.8 and 6.1.1.4'
S S 0.3331 0.5567 'International Tables Vol C Tables 4.2.6.8 and 6.1.1.4'
Ni Ni -3.0029 0.5091 'International Tables Vol C Tables 4.2.6.8 and 6.1.1.4'

loop_
_geom_angle_atom_site_label_1
_geom_angle_atom_site_label_2
_geom_angle_atom_site_label_3
_geom_angle
C1 Ni P2 82.09(7)
C1 Ni P1 82.00(7)
P2 Ni P1 163.97(3)
C1 Ni S1 176.54(7)
P2 Ni S1 94.46(2)
P1 Ni S1 101.43(2)
O1 P1 C13 101.27(9)
O1 P1 C7 102.83(10)
C13 P1 C7 106.50(10)
O1 P1 Ni 106.84(6)
C13 P1 Ni 121.01(7)
C7 P1 Ni 115.87(7)
O2 P2 C19 102.49(9)
O2 P2 C25 102.25(10)
C19 P2 C25 104.80(10)
O2 P2 Ni 107.51(6)
C19 P2 Ni 116.08(7)
C25 P2 Ni 121.32(7)
C31 S1 Ni 106.79(7)
C2 O1 P1 111.14(13)
C6 O2 P2 110.73(13)
C6 C1 C2 116.24(19)
C6 C1 Ni 121.80(17)
C2 C1 Ni 121.94(17)
C3 C2 C1 123.2(2)
C3 C2 O1 119.1(2)
C1 C2 O1 117.65(18)
C4 C3 C2 117.8(2)
C3 C4 C5 121.8(2)
C4 C5 C6 117.7(2)
C1 C6 C5 123.2(2)
C1 C6 O2 117.76(18)
C5 C6 O2 119.0(2)
C12 C7 C8 119.1(2)
C12 C7 P1 121.20(17)
C8 C7 P1 119.6(2)
C9 C8 C7 120.1(3)
C10 C9 C8 120.7(3)
C11 C10 C9 119.3(2)
C10 C11 C12 120.6(2)
C7 C12 C11 120.2(2)
C14 C13 C18 119.3(2)
C14 C13 P1 120.38(17)
C18 C13 P1 119.68(17)
C13 C14 C15 120.3(2)
C16 C15 C14 120.0(2)
C17 C16 C15 119.9(2)
C16 C17 C18 120.5(2)
C17 C18 C13 120.0(2)
C20 C19 C24 119.79(19)
C20 C19 P2 120.72(17)
C24 C19 P2 119.27(16)
C19 C20 C21 120.0(2)
C22 C21 C20 119.7(2)
C21 C22 C23 120.7(2)
C22 C23 C24 119.4(2)
C23 C24 C19 120.3(2)
C30 C25 C26 119.7(2)
C30 C25 P2 121.19(16)
C26 C25 P2 118.94(19)
C27 C26 C25 120.1(3)
C28 C27 C26 119.8(3)
C29 C28 C27 120.5(3)
C28 C29 C30 120.1(3)
C29 C30 C25 119.7(2)
C36 C31 C32 118.1(2)
C36 C31 S1 118.05(16)
C32 C31 S1 123.87(17)
C33 C32 C31 120.4(2)
C34 C33 C32 120.9(2)
C33 C34 C35 119.2(2)
C36 C35 C34 120.3(2)
C35 C36 C31 121.2(2)

loop_
_geom_bond_atom_site_label_1
_geom_bond_atom_site_label_2
_geom_bond_distance
Ni C1 1.898(2)
Ni P2 2.1288(6)
Ni P1 2.1491(6)
Ni S1 2.2338(6)
P1 O1 1.6524(15)
P1 C13 1.809(2)
P1 C7 1.816(2)
P2 O2 1.6522(15)
P2 C19 1.805(2)
P2 C25 1.807(2)
S1 C31 1.763(2)
O1 C2 1.398(3)
O2 C6 1.399(3)
C1 C6 1.386(3)
C1 C2 1.391(3)
C2 C3 1.388(3)
C3 C4 1.386(4)
C4 C5 1.388(4)
C5 C6 1.389(3)
C7 C12 1.383(3)
C7 C8 1.393(3)
C8 C9 1.382(4)
C9 C10 1.380(4)
C10 C11 1.378(4)
C11 C12 1.388(3)
C13 C14 1.382(3)
C13 C18 1.391(3)
C14 C15 1.387(3)
C15 C16 1.384(4)
C16 C17 1.372(4)
C17 C18 1.384(3)
C19 C20 1.389(3)
C19 C24 1.392(3)
C20 C21 1.394(3)
C21 C22 1.384(4)
C22 C23 1.387(3)
C23 C24 1.392(3)
C25 C30 1.388(3)
C25 C26 1.392(3)
C26 C27 1.382(4)
C27 C28 1.379(5)
C28 C29 1.379(4)
C29 C30 1.388(3)
C31 C36 1.394(3)
C31 C32 1.397(3)
C32 C33 1.391(3)
C33 C34 1.377(4)
C34 C35 1.388(4)
C35 C36 1.384(3)

loop_
_geom_torsion_atom_site_label_1
_geom_torsion_atom_site_label_2
_geom_torsion_atom_site_label_3
_geom_torsion_atom_site_label_4
_geom_torsion
C1 Ni P1 O1 4.58(8)
P2 Ni P1 O1 11.71(12)
S1 Ni P1 O1 -175.94(6)
C1 Ni P1 C13 119.42(10)
P2 Ni P1 C13 126.56(12)
S1 Ni P1 C13 -61.10(9)
C1 Ni P1 C7 -109.29(11)
P2 Ni P1 C7 -102.16(13)
S1 Ni P1 C7 70.19(9)
C1 Ni P2 O2 -0.66(8)
P1 Ni P2 O2 -7.80(12)
S1 Ni P2 O2 179.73(6)
C1 Ni P2 C19 -114.67(10)
P1 Ni P2 C19 -121.80(12)
S1 Ni P2 C19 65.72(8)
C1 Ni P2 C25 116.23(10)
P1 Ni P2 C25 109.10(12)
S1 Ni P2 C25 -63.38(9)
C1 Ni S1 C31 -114.6(10)
P2 Ni S1 C31 -108.13(7)
P1 Ni S1 C31 73.99(7)
C13 P1 O1 C2 -134.47(14)
C7 P1 O1 C2 115.51(15)
Ni P1 O1 C2 -6.94(15)
C19 P2 O2 C6 125.24(14)
C25 P2 O2 C6 -126.35(14)
Ni P2 O2 C6 2.42(14)
P2 Ni C1 C6 -1.31(16)
P1 Ni C1 C6 176.71(17)
S1 Ni C1 C6 5.2(12)
P2 Ni C1 C2 -179.84(17)
P1 Ni C1 C2 -1.82(16)
S1 Ni C1 C2 -173.4(9)
C6 C1 C2 C3 -0.7(3)
Ni C1 C2 C3 177.90(16)
C6 C1 C2 O1 179.06(17)
Ni C1 C2 O1 -2.3(3)
P1 O1 C2 C3 -173.94(16)
P1 O1 C2 C1 6.3(2)
C1 C2 C3 C4 -0.6(3)
O1 C2 C3 C4 179.59(19)
C2 C3 C4 C5 0.9(3)
C3 C4 C5 C6 0.2(3)
C2 C1 C6 C5 1.9(3)
Ni C1 C6 C5 -176.71(16)
C2 C1 C6 O2 -178.02(17)
Ni C1 C6 O2 3.4(3)
C4 C5 C6 C1 -1.7(3)
C4 C5 C6 O2 178.25(19)
P2 O2 C6 C1 -3.6(2)
P2 O2 C6 C5 176.46(16)
O1 P1 C7 C12 -149.16(18)
C13 P1 C7 C12 104.79(19)
Ni P1 C7 C12 -33.0(2)
O1 P1 C7 C8 26.7(3)
C13 P1 C7 C8 -79.4(3)
Ni P1 C7 C8 142.8(2)
C12 C7 C8 C9 -2.3(5)
P1 C7 C8 C9 -178.2(3)
C7 C8 C9 C10 1.1(6)
C8 C9 C10 C11 1.0(6)
C9 C10 C11 C12 -1.8(4)
C8 C7 C12 C11 1.4(4)
P1 C7 C12 C11 177.29(17)
C10 C11 C12 C7 0.6(3)
O1 P1 C13 C14 -152.02(19)
C7 P1 C13 C14 -44.8(2)
Ni P1 C13 C14 90.31(19)
O1 P1 C13 C18 36.9(2)
C7 P1 C13 C18 144.06(19)
Ni P1 C13 C18 -80.78(19)
C18 C13 C14 C15 0.7(4)
P1 C13 C14 C15 -170.5(2)
C13 C14 C15 C16 0.2(4)
C14 C15 C16 C17 -0.8(4)
C15 C16 C17 C18 0.6(4)
C16 C17 C18 C13 0.3(4)
C14 C13 C18 C17 -0.9(4)
P1 C13 C18 C17 170.3(2)
O2 P2 C19 C20 -36.99(19)
C25 P2 C19 C20 -143.45(18)
Ni P2 C19 C20 79.84(18)
O2 P2 C19 C24 148.31(17)
C25 P2 C19 C24 41.86(19)
Ni P2 C19 C24 -94.85(17)
C24 C19 C20 C21 -1.3(3)
P2 C19 C20 C21 -175.92(17)
C19 C20 C21 C22 0.0(4)
C20 C21 C22 C23 1.4(4)
C21 C22 C23 C24 -1.4(4)
C22 C23 C24 C19 0.1(3)
C20 C19 C24 C23 1.2(3)
P2 C19 C24 C23 175.97(17)
O2 P2 C25 C30 132.07(18)
C19 P2 C25 C30 -121.30(18)
Ni P2 C25 C30 12.6(2)
O2 P2 C25 C26 -43.8(2)
C19 P2 C25 C26 62.8(2)
Ni P2 C25 C26 -163.31(17)
C30 C25 C26 C27 -0.9(4)
P2 C25 C26 C27 175.0(2)
C25 C26 C27 C28 -0.4(5)
C26 C27 C28 C29 1.0(5)
C27 C28 C29 C30 -0.3(4)
C28 C29 C30 C25 -1.1(4)
C26 C25 C30 C29 1.7(3)
P2 C25 C30 C29 -174.17(17)
Ni S1 C31 C36 -165.08(15)
Ni S1 C31 C32 16.00(19)
C36 C31 C32 C33 2.2(3)
S1 C31 C32 C33 -178.89(18)
C31 C32 C33 C34 -0.8(4)
C32 C33 C34 C35 -0.9(4)
C33 C34 C35 C36 1.1(4)
C34 C35 C36 C31 0.3(4)
C32 C31 C36 C35 -2.0(3)
S1 C31 C36 C35 179.04(18)
